data_4325438
loop_
_publ_author_name
'Neil C. Tomson'
'Liezel A. Labios'
'Thomas Weyherm\"uller'
'Joshua S. Figueroa'
'Karl Wieghardt'

_publ_contact_author_address
;Max-Planck-Institut fuer Bioanorganische Chemie
Stiftstrasse 34-36
45470 Muelheim an der Ruhr
Germany
;
_publ_contact_author_email wieghardt@mpi-muelheim.mpg.de
_publ_contact_author_fax +49-(0)208-306-3952
_publ_contact_author_name 'Prof. Karl Wieghardt'
_publ_contact_author_phone +49-(0)208-306-3609
_publ_section_title
;
 Redox noninnocence of Nitrosoarene Ligands in Transition Metal Complexes
;
_journal_name_full 'Inorganic Chemistry'
_journal_page_first 5763
_journal_page_last 5776
_journal_paper_doi 10.1021/ic2005979
_journal_volume 50
_journal_year 2011
_chemical_formula_moiety 'C22 H32 Fe n6 O, 2(F6 P)'
_chemical_formula_sum 'C22 H32 F12 Fe O P2 n6'
_chemical_formula_weight 742.33
_chemical_name_systematic
; 
 ? 
;
_space_group_IT_number 14
_symmetry_cell_setting monoclinic
_symmetry_space_group_name_Hall '-P 2ybc'
_symmetry_space_group_name_H-M 'P 1 21/c 1'
_atom_sites_solution_hydrogens geom
_atom_sites_solution_primary direct
_atom_sites_solution_secondary difmap
_audit_creation_method SHELXL-97
_cell_angle_alpha 90.00
_cell_angle_beta 107.262(2)
_cell_angle_gamma 90.00
_cell_formula_units_Z 4
_cell_length_a 18.192(2)
_cell_length_b 11.7757(15)
_cell_length_c 14.380(2)
_cell_measurement_reflns_used 9259
_cell_measurement_temperature 100(2)
_cell_measurement_theta_max 32.14
_cell_measurement_theta_min 2.85
_cell_volume 2941.8(6)
_computing_cell_refinement 'SAINT software (Bruker AXS, 2004)'
_computing_data_collection 'APEX2 (Bruker AXS, 2008)'
_computing_data_reduction 'SAINT software (Bruker AXS, 2004)'
_computing_structure_refinement 'SHELXL-97 (Sheldrick, 1997)'
_computing_structure_solution 'SHELXS-97 (Sheldrick, 1990)'
_diffrn_ambient_temperature 100(2)
_diffrn_detector_area_resol_mean 66.67
_diffrn_measured_fraction_theta_full 0.982
_diffrn_measured_fraction_theta_max 0.982
_diffrn_measurement_device_type 'Bruker-AXS Kappa Mach3 APEX-II'
_diffrn_measurement_method 'CCD \f- and \w-scans'
_diffrn_radiation_monochromator 'Incoatec Helios mirrors'
_diffrn_radiation_source '0.2 x 2mm^2^ focus rotating anode'
_diffrn_radiation_type MoK\a
_diffrn_radiation_wavelength 0.71073
_diffrn_reflns_av_R_equivalents 0.0438
_diffrn_reflns_av_sigmaI/netI 0.0224
_diffrn_reflns_limit_h_max 27
_diffrn_reflns_limit_h_min -27
_diffrn_reflns_limit_k_max 17
_diffrn_reflns_limit_k_min -17
_diffrn_reflns_limit_l_max 21
_diffrn_reflns_limit_l_min -21
_diffrn_reflns_number 89862
_diffrn_reflns_theta_full 32.32
_diffrn_reflns_theta_max 32.32
_diffrn_reflns_theta_min 2.35
_exptl_absorpt_coefficient_mu 0.728
_exptl_absorpt_correction_T_max 0.9831
_exptl_absorpt_correction_T_min 0.9763
_exptl_absorpt_correction_type multi-scan
_exptl_absorpt_process_details 'SADABS 2008/1, Bruker AXS (2008)'
_exptl_crystal_colour 'dark red'
_exptl_crystal_density_diffrn 1.676
_exptl_crystal_description 'transparent parallelepiped'
_exptl_crystal_F_000 1512
_exptl_crystal_size_max 0.04
_exptl_crystal_size_mid 0.03
_exptl_crystal_size_min 0.03
_refine_diff_density_max 1.221
_refine_diff_density_min -0.902
_refine_diff_density_rms 0.092
_refine_ls_extinction_method none
_refine_ls_goodness_of_fit_ref 1.061
_refine_ls_hydrogen_treatment constr
_refine_ls_matrix_type full
_refine_ls_number_parameters 402
_refine_ls_number_reflns 10322
_refine_ls_number_restraints 0
_refine_ls_restrained_S_all 1.061
_refine_ls_R_factor_all 0.0571
_refine_ls_R_factor_gt 0.0432
_refine_ls_shift/su_max 0.001
_refine_ls_shift/su_mean 0.000
_refine_ls_structure_factor_coef Fsqd
_refine_ls_weighting_details 'calc w=1/[\s^2^(Fo^2^)+(0.0567P)^2^+3.3228P] where P=(Fo^2^+2Fc^2^)/3'
_refine_ls_weighting_scheme calc
_refine_ls_wR_factor_gt 0.1100
_refine_ls_wR_factor_ref 0.1228
_reflns_number_gt 8378
_reflns_number_total 10322
_reflns_threshold_expression >2sigma(I)
_cod_data_source_file ic2005979_si_002_1.cif
_cod_data_source_block 6
_cod_original_formula_sum 'C22 H32 F12 Fe n6 O P2'
_cod_database_code 4325438

loop_
_symmetry_equiv_pos_as_xyz
'x, y, z'
'-x, y+1/2, -z+1/2'
'-x, -y, -z'
'x, -y-1/2, z-1/2'

loop_
_atom_site_label
_atom_site_type_symbol
_atom_site_fract_x
_atom_site_fract_y
_atom_site_fract_z
_atom_site_U_iso_or_equiv
_atom_site_adp_type
_atom_site_occupancy
_atom_site_symmetry_multiplicity
_atom_site_calc_flag
_atom_site_refinement_flags
Fe1 Fe 0.261917(13) 0.131870(19) 0.449076(16) 0.01286(6) Uani 1 1 d .
N1 n 0.16820(8) 0.04783(12) 0.44219(10) 0.0156(2) Uani 1 1 d .
C2 C 0.17335(10) -0.06132(15) 0.43959(12) 0.0182(3) Uani 1 1 d .
C3 C 0.25166(10) -0.10184(15) 0.44314(12) 0.0183(3) Uani 1 1 d .
N4 n 0.29886(8) -0.02139(12) 0.43985(10) 0.0156(2) Uani 1 1 d .
C5 C 0.37779(10) -0.04652(15) 0.43887(13) 0.0196(3) Uani 1 1 d .
H5A H 0.3770 -0.1131 0.3966 0.024 Uiso 1 1 calc R
H5B H 0.4096 -0.0662 0.5056 0.024 Uiso 1 1 calc R
C6 C 0.41392(10) 0.05358(15) 0.40213(13) 0.0190(3) Uani 1 1 d .
H6A H 0.4628 0.0282 0.3919 0.023 Uiso 1 1 calc R
H6B H 0.3791 0.0772 0.3381 0.023 Uiso 1 1 calc R
C7 C 0.43035(10) 0.15611(15) 0.46908(13) 0.0194(3) Uani 1 1 d .
H7A H 0.4590 0.1316 0.5359 0.023 Uiso 1 1 calc R
H7B H 0.4631 0.2104 0.4467 0.023 Uiso 1 1 calc R
N8 n 0.35878(8) 0.21285(12) 0.47056(10) 0.0154(2) Uani 1 1 d .
C9 C 0.35858(10) 0.31746(14) 0.49601(11) 0.0168(3) Uani 1 1 d .
C10 C 0.28117(10) 0.36011(14) 0.49397(12) 0.0174(3) Uani 1 1 d .
N11 n 0.22844(8) 0.28317(12) 0.47373(10) 0.0162(2) Uani 1 1 d .
C12 C 0.14797(10) 0.30786(16) 0.46767(14) 0.0227(3) Uani 1 1 d .
H12A H 0.1185 0.3233 0.3990 0.027 Uiso 1 1 calc R
H12B H 0.1460 0.3768 0.5062 0.027 Uiso 1 1 calc R
C13 C 0.11086(10) 0.20953(16) 0.50554(13) 0.0216(3) Uani 1 1 d .
H13A H 0.0612 0.2357 0.5129 0.026 Uiso 1 1 calc R
H13B H 0.1444 0.1885 0.5711 0.026 Uiso 1 1 calc R
C14 C 0.09627(10) 0.10400(16) 0.44171(12) 0.0197(3) Uani 1 1 d .
H14A H 0.0640 0.0502 0.4654 0.024 Uiso 1 1 calc R
H14B H 0.0676 0.1255 0.3741 0.024 Uiso 1 1 calc R
C15 C 0.10938(11) -0.14419(17) 0.43063(16) 0.0267(4) Uani 1 1 d .
H15A H 0.1109 -0.1718 0.4955 0.040 Uiso 1 1 calc R
H15B H 0.1154 -0.2083 0.3901 0.040 Uiso 1 1 calc R
H15C H 0.0599 -0.1067 0.4005 0.040 Uiso 1 1 calc R
C16 C 0.27027(12) -0.22543(16) 0.44932(16) 0.0282(4) Uani 1 1 d .
H16A H 0.2519 -0.2593 0.3843 0.042 Uiso 1 1 calc R
H16B H 0.2451 -0.2626 0.4927 0.042 Uiso 1 1 calc R
H16C H 0.3261 -0.2356 0.4751 0.042 Uiso 1 1 calc R
C17 C 0.42749(11) 0.39352(16) 0.52853(14) 0.0235(3) Uani 1 1 d .
H17A H 0.4423 0.4021 0.5995 0.035 Uiso 1 1 calc R
H17B H 0.4149 0.4681 0.4977 0.035 Uiso 1 1 calc R
H17C H 0.4703 0.3601 0.5097 0.035 Uiso 1 1 calc R
C18 C 0.27157(12) 0.48280(16) 0.51339(15) 0.0258(4) Uani 1 1 d .
H18A H 0.2175 0.4981 0.5077 0.039 Uiso 1 1 calc R
H18B H 0.2873 0.5291 0.4660 0.039 Uiso 1 1 calc R
H18C H 0.3036 0.5018 0.5793 0.039 Uiso 1 1 calc R
O21 O 0.25420(9) 0.24312(12) 0.28110(10) 0.0257(3) Uani 1 1 d .
N22 n 0.23410(8) 0.15831(12) 0.31860(10) 0.0157(2) Uani 1 1 d .
C23 C 0.18168(10) 0.08393(16) 0.24731(11) 0.0188(3) Uani 1 1 d .
C24 C 0.10692(11) 0.1213(2) 0.20516(13) 0.0278(4) Uani 1 1 d .
H24 H 0.0913 0.1947 0.2190 0.033 Uiso 1 1 calc R
C25 C 0.05535(13) 0.0482(3) 0.14194(15) 0.0408(6) Uani 1 1 d .
H25 H 0.0036 0.0716 0.1130 0.049 Uiso 1 1 calc R
C26 C 0.07864(16) -0.0576(3) 0.12103(16) 0.0440(7) Uani 1 1 d .
H26 H 0.0426 -0.1073 0.0791 0.053 Uiso 1 1 calc R
C27 C 0.15423(16) -0.0917(2) 0.16069(15) 0.0370(5) Uani 1 1 d .
H27 H 0.1703 -0.1638 0.1444 0.044 Uiso 1 1 calc R
C28 C 0.20683(13) -0.02032(17) 0.22458(13) 0.0261(4) Uani 1 1 d .
H28 H 0.2589 -0.0429 0.2520 0.031 Uiso 1 1 calc R
N31 n 0.29671(8) 0.10272(13) 0.59264(10) 0.0174(3) Uani 1 1 d .
C32 C 0.32178(10) 0.07589(15) 0.67175(12) 0.0186(3) Uani 1 1 d .
C33 C 0.35406(11) 0.04091(18) 0.77275(13) 0.0243(3) Uani 1 1 d .
H33A H 0.3526 -0.0421 0.7769 0.036 Uiso 1 1 calc R
H33B H 0.3238 0.0741 0.8121 0.036 Uiso 1 1 calc R
H33C H 0.4075 0.0671 0.7973 0.036 Uiso 1 1 calc R
P40 P 0.12432(3) 0.55512(4) 0.23414(4) 0.02507(10) Uani 1 1 d .
F41 F 0.17752(10) 0.45135(16) 0.28238(16) 0.0611(5) Uani 1 1 d .
F42 F 0.05046(9) 0.47695(14) 0.22360(13) 0.0489(4) Uani 1 1 d .
F43 F 0.12345(12) 0.5897(2) 0.34199(14) 0.0668(6) Uani 1 1 d .
F44 F 0.19818(9) 0.63394(14) 0.24738(13) 0.0452(4) Uani 1 1 d .
F45 F 0.1282(2) 0.5183(2) 0.13177(14) 0.1013(11) Uani 1 1 d .
F46 F 0.07160(11) 0.65932(16) 0.1909(2) 0.0963(10) Uani 1 1 d .
P50 P 0.43950(3) 0.78007(4) 0.21386(3) 0.02376(10) Uani 1 1 d .
F51 F 0.44679(9) 0.82830(12) 0.11241(10) 0.0359(3) Uani 1 1 d .
F52 F 0.47709(13) 0.89355(16) 0.26809(14) 0.0645(6) Uani 1 1 d .
F53 F 0.52428(10) 0.72781(18) 0.23740(12) 0.0556(5) Uani 1 1 d .
F54 F 0.40554(11) 0.66548(13) 0.16046(11) 0.0496(4) Uani 1 1 d .
F55 F 0.35686(10) 0.83444(18) 0.19137(13) 0.0570(5) Uani 1 1 d .
F56 F 0.43114(9) 0.73164(12) 0.31454(9) 0.0349(3) Uani 1 1 d .

loop_
_atom_site_aniso_label
_atom_site_aniso_U_11
_atom_site_aniso_U_22
_atom_site_aniso_U_33
_atom_site_aniso_U_23
_atom_site_aniso_U_13
_atom_site_aniso_U_12
Fe1 0.01440(10) 0.01201(10) 0.01238(10) -0.00018(7) 0.00431(7) 0.00055(8)
N1 0.0158(6) 0.0182(6) 0.0126(5) 0.0003(5) 0.0041(4) -0.0004(5)
C2 0.0190(7) 0.0187(7) 0.0157(6) 0.0012(5) 0.0033(5) -0.0027(6)
C3 0.0209(7) 0.0149(7) 0.0174(7) -0.0008(5) 0.0030(6) -0.0002(6)
N4 0.0176(6) 0.0142(6) 0.0142(5) -0.0011(4) 0.0036(5) 0.0012(5)
C5 0.0176(7) 0.0175(7) 0.0242(8) -0.0007(6) 0.0069(6) 0.0035(6)
C6 0.0175(7) 0.0192(8) 0.0215(7) -0.0025(6) 0.0076(6) 0.0018(6)
C7 0.0154(7) 0.0196(8) 0.0233(7) -0.0024(6) 0.0057(6) 0.0003(6)
N8 0.0162(6) 0.0161(6) 0.0144(5) -0.0003(5) 0.0053(4) 0.0001(5)
C9 0.0196(7) 0.0158(7) 0.0142(6) -0.0007(5) 0.0040(5) -0.0020(6)
C10 0.0228(7) 0.0150(7) 0.0142(6) -0.0005(5) 0.0051(5) 0.0014(6)
N11 0.0191(6) 0.0152(6) 0.0150(6) 0.0004(5) 0.0061(5) 0.0024(5)
C12 0.0212(7) 0.0204(8) 0.0293(8) 0.0020(7) 0.0119(6) 0.0056(6)
C13 0.0209(7) 0.0230(8) 0.0238(8) 0.0003(6) 0.0113(6) 0.0027(6)
C14 0.0165(7) 0.0238(8) 0.0197(7) 0.0018(6) 0.0069(6) 0.0003(6)
C15 0.0226(8) 0.0220(9) 0.0342(9) 0.0006(7) 0.0063(7) -0.0075(7)
C16 0.0276(9) 0.0144(8) 0.0377(10) -0.0014(7) 0.0023(8) 0.0001(7)
C17 0.0231(8) 0.0190(8) 0.0249(8) -0.0023(6) 0.0019(6) -0.0058(6)
C18 0.0314(9) 0.0152(8) 0.0304(9) -0.0053(7) 0.0086(7) 0.0009(7)
O21 0.0345(7) 0.0216(6) 0.0204(6) 0.0052(5) 0.0070(5) -0.0069(5)
N22 0.0173(6) 0.0153(6) 0.0150(5) 0.0007(5) 0.0057(5) 0.0002(5)
C23 0.0209(7) 0.0231(8) 0.0125(6) 0.0013(6) 0.0052(5) -0.0042(6)
C24 0.0196(8) 0.0480(12) 0.0155(7) 0.0032(7) 0.0048(6) -0.0001(8)
C25 0.0234(9) 0.079(2) 0.0182(8) 0.0022(10) 0.0040(7) -0.0161(11)
C26 0.0492(14) 0.0606(17) 0.0195(8) -0.0052(9) 0.0062(9) -0.0357(13)
C27 0.0617(15) 0.0292(11) 0.0187(8) -0.0040(7) 0.0096(9) -0.0173(10)
C28 0.0377(10) 0.0231(9) 0.0158(7) -0.0017(6) 0.0055(7) -0.0041(7)
N31 0.0197(6) 0.0163(6) 0.0164(6) -0.0014(5) 0.0056(5) 0.0001(5)
C32 0.0193(7) 0.0184(7) 0.0187(7) -0.0016(6) 0.0066(6) 0.0001(6)
C33 0.0270(8) 0.0288(9) 0.0162(7) 0.0025(6) 0.0049(6) 0.0059(7)
P40 0.0253(2) 0.0220(2) 0.0248(2) -0.00499(17) 0.00276(17) 0.00072(18)
F41 0.0428(9) 0.0521(10) 0.0917(15) 0.0303(10) 0.0251(9) 0.0167(8)
F42 0.0374(8) 0.0352(8) 0.0618(10) -0.0026(7) -0.0042(7) -0.0132(6)
F43 0.0676(12) 0.0874(15) 0.0579(11) -0.0406(11) 0.0382(10) -0.0312(11)
F44 0.0352(7) 0.0478(9) 0.0530(9) 0.0013(7) 0.0135(7) -0.0108(6)
F45 0.207(3) 0.0748(15) 0.0356(9) -0.0242(10) 0.0574(15) -0.0558(18)
F46 0.0370(9) 0.0313(9) 0.180(3) 0.0260(12) -0.0304(12) -0.0004(7)
P50 0.0317(2) 0.0206(2) 0.0209(2) -0.00167(16) 0.01074(18) 0.00524(18)
F51 0.0538(8) 0.0294(7) 0.0330(6) 0.0068(5) 0.0261(6) 0.0079(6)
F52 0.0989(15) 0.0494(10) 0.0607(11) -0.0307(9) 0.0475(11) -0.0334(10)
F53 0.0417(8) 0.0873(14) 0.0395(8) 0.0057(8) 0.0146(7) 0.0272(9)
F54 0.0883(13) 0.0316(7) 0.0295(7) -0.0067(6) 0.0183(7) -0.0203(8)
F55 0.0466(9) 0.0796(13) 0.0540(9) 0.0350(9) 0.0288(8) 0.0376(9)
F56 0.0489(8) 0.0374(7) 0.0204(5) 0.0030(5) 0.0136(5) 0.0083(6)

loop_
_atom_type_symbol
_atom_type_description
_atom_type_scat_dispersion_real
_atom_type_scat_dispersion_imag
_atom_type_scat_source
C C 0.0033 0.0016 'International Tables Vol C Tables 4.2.6.8 and 6.1.1.4'
H H 0.0000 0.0000 'International Tables Vol C Tables 4.2.6.8 and 6.1.1.4'
N N 0.0061 0.0033 'International Tables Vol C Tables 4.2.6.8 and 6.1.1.4'
O O 0.0106 0.0060 'International Tables Vol C Tables 4.2.6.8 and 6.1.1.4'
F F 0.0171 0.0103 'International Tables Vol C Tables 4.2.6.8 and 6.1.1.4'
P P 0.1023 0.0942 'International Tables Vol C Tables 4.2.6.8 and 6.1.1.4'
Fe Fe 0.3463 0.8444 'International Tables Vol C Tables 4.2.6.8 and 6.1.1.4'

loop_
_exptl_crystal_face_index_h
_exptl_crystal_face_index_k
_exptl_crystal_face_index_l
_exptl_crystal_face_perp_dist
-1.00 0.00 0.00 0.0150
1.00 0.00 0.00 0.0150
0.00 0.00 1.00 0.0140
0.00 0.00 -1.00 0.0150
0.00 1.00 0.00 0.0150
0.00 -1.00 0.00 0.0150

loop_
_geom_angle_atom_site_label_1
_geom_angle_atom_site_label_2
_geom_angle_atom_site_label_3
_geom_angle
N22 Fe1 n4 94.85(6)
N22 Fe1 n8 92.38(6)
N4 Fe1 n8 98.67(6)
N22 Fe1 n1 93.62(6)
N4 Fe1 n1 80.79(6)
N8 Fe1 n1 174.00(6)
N22 Fe1 n11 91.42(6)
N4 Fe1 n11 173.73(6)
N8 Fe1 n11 80.81(6)
N1 Fe1 n11 99.07(6)
N22 Fe1 n31 177.82(6)
N4 Fe1 n31 84.33(6)
N8 Fe1 n31 85.76(6)
N1 Fe1 n31 88.25(6)
N11 Fe1 n31 89.39(6)
C2 n1 C14 121.49(15)
C2 n1 Fe1 115.95(12)
C14 n1 Fe1 122.55(11)
N1 C2 C3 113.29(15)
N1 C2 C15 126.26(17)
C3 C2 C15 120.42(16)
N4 C3 C2 113.85(15)
N4 C3 C16 125.29(17)
C2 C3 C16 120.86(16)
C3 n4 C5 121.04(15)
C3 n4 Fe1 115.62(12)
C5 n4 Fe1 123.08(11)
N4 C5 C6 111.83(14)
C7 C6 C5 114.90(15)
N8 C7 C6 111.25(13)
C9 n8 C7 121.16(14)
C9 n8 Fe1 115.84(11)
C7 n8 Fe1 122.65(11)
N8 C9 C10 113.63(15)
N8 C9 C17 126.08(16)
C10 C9 C17 120.26(15)
N11 C10 C9 113.84(15)
N11 C10 C18 127.06(16)
C9 C10 C18 119.10(15)
C10 n11 C12 122.42(15)
C10 n11 Fe1 115.59(12)
C12 n11 Fe1 121.98(12)
N11 C12 C13 111.62(15)
C12 C13 C14 115.00(15)
N1 C14 C13 111.75(14)
O21 n22 C23 113.05(13)
O21 n22 Fe1 123.95(12)
C23 n22 Fe1 122.91(11)
C28 C23 C24 121.93(18)
C28 C23 n22 120.25(16)
C24 C23 n22 117.81(17)
C23 C24 C25 118.2(2)
C26 C25 C24 120.6(2)
C25 C26 C27 120.4(2)
C26 C27 C28 120.0(2)
C23 C28 C27 118.7(2)
C32 n31 Fe1 171.68(15)
N31 C32 C33 179.6(2)
F45 P40 F46 92.11(18)
F45 P40 F41 90.33(15)
F46 P40 F41 177.56(16)
F45 P40 F44 90.09(12)
F46 P40 F44 89.22(10)
F41 P40 F44 90.74(10)
F45 P40 F42 91.32(12)
F46 P40 F42 90.87(10)
F41 P40 F42 89.11(10)
F44 P40 F42 178.58(10)
F45 P40 F43 177.52(17)
F46 P40 F43 90.26(16)
F41 P40 F43 87.29(13)
F44 P40 F43 89.22(9)
F42 P40 F43 89.36(10)
F55 P50 F54 92.04(12)
F55 P50 F52 90.26(13)
F54 P50 F52 177.69(12)
F55 P50 F53 178.63(12)
F54 P50 F53 89.30(11)
F52 P50 F53 88.41(12)
F55 P50 F56 89.39(8)
F54 P50 F56 90.39(8)
F52 P50 F56 89.90(9)
F53 P50 F56 90.91(8)
F55 P50 F51 90.05(8)
F54 P50 F51 89.22(8)
F52 P50 F51 90.50(9)
F53 P50 F51 89.65(9)
F56 P50 F51 179.32(9)

loop_
_geom_bond_atom_site_label_1
_geom_bond_atom_site_label_2
_geom_bond_distance
Fe1 n22 1.8193(14)
Fe1 n4 1.9441(14)
Fe1 n8 1.9460(14)
Fe1 n1 1.9483(14)
Fe1 n11 1.9491(14)
Fe1 n31 2.0012(15)
N1 C2 1.290(2)
N1 C14 1.464(2)
C2 C3 1.489(2)
C2 C15 1.495(2)
C3 n4 1.289(2)
C3 C16 1.491(3)
N4 C5 1.470(2)
C5 C6 1.519(3)
C6 C7 1.518(2)
C7 n8 1.469(2)
N8 C9 1.285(2)
C9 C10 1.487(2)
C9 C17 1.498(2)
C10 n11 1.289(2)
C10 C18 1.492(2)
N11 C12 1.469(2)
C12 C13 1.520(3)
C13 C14 1.521(3)
O21 n22 1.2405(19)
N22 C23 1.465(2)
C23 C28 1.383(3)
C23 C24 1.386(3)
C24 C25 1.393(3)
C25 C26 1.377(4)
C26 C27 1.383(4)
C27 C28 1.395(3)
N31 C32 1.138(2)
C32 C33 1.455(2)
P40 F45 1.5563(19)
P40 F46 1.5680(18)
P40 F41 1.5851(17)
P40 F44 1.5973(16)
P40 F42 1.5985(16)
P40 F43 1.6082(18)
P50 F55 1.5768(16)
P50 F54 1.5844(15)
P50 F52 1.5953(17)
P50 F53 1.6007(16)
P50 F56 1.6048(13)
P50 F51 1.6072(13)
